data_4121748
loop_
_publ_author_name
'Rodriguez, Rodrigo A.'
'Pan, Chung-Mao'
'Yabe, Yuki'
'Kawamata, Yu'
'Eastgate, Martin D.'
'Baran, Phil S.'

_publ_section_title
;
 Palau'chlor: A Practical and Reactive Chlorinating Reagent.
;
_journal_issue 19
_journal_name_full 'Journal of the American Chemical Society'
_journal_page_first 6908
_journal_page_last 6911
_journal_paper_doi 10.1021/ja5031744
_journal_volume 136
_journal_year 2014
_chemical_formula_moiety 'C11 H20 Cl N3 O2'
_chemical_formula_sum 'C11 H20 Cl N3 O2'
_chemical_formula_weight 261.75
_chemical_name_systematic
;
 ?
;
_space_group_crystal_system monoclinic
_space_group_IT_number 11
_space_group_name_Hall '-P 2yb'
_space_group_name_H-M_alt 'P 1 21/m 1'
_symmetry_space_group_name_Hall '-P 2yb'
_symmetry_space_group_name_H-M 'P 1 21/m 1'
_atom_sites_solution_hydrogens mixed
_atom_sites_solution_primary direct
_atom_sites_solution_secondary difmap
_audit_creation_date 2014-01-07
_audit_creation_method
;
Olex2 1.2-beta
(compiled 2013.12.10 svn.r2850 for OlexSys, GUI svn.r4736)
;
_cell_angle_alpha 90
_cell_angle_beta 92.713(9)
_cell_angle_gamma 90
_cell_formula_units_Z 2
_cell_length_a 10.1255(18)
_cell_length_b 6.6412(10)
_cell_length_c 10.6229(17)
_cell_measurement_reflns_used 1528
_cell_measurement_temperature 200
_cell_measurement_theta_max 26.002
_cell_measurement_theta_min 2.716
_cell_volume 713.5(2)
_computing_cell_refinement 'Bruker Saint'
_computing_data_collection 'Bruker APEX2'
_computing_data_reduction 'Bruker Saint'
_computing_molecular_graphics 'Olex2 (Dolomanov et al., 2009)'
_computing_publication_material 'Olex2 (Dolomanov et al., 2009)'
_computing_structure_refinement 'XL (Sheldrick, 2008)'
_computing_structure_solution 'XS (Sheldrick, 2008)'
_diffrn_ambient_temperature 200.0
_diffrn_detector 'Bruker APEX-II CCD'
_diffrn_detector_area_resol_mean 7.9
_diffrn_detector_type 'CCD Area Detector'
_diffrn_measured_fraction_theta_full 0.997
_diffrn_measured_fraction_theta_max 0.993
_diffrn_measurement_device 'Kappa Four-Circle Diffractometer'
_diffrn_measurement_device_type 'Bruker APEX-II CCD'
_diffrn_measurement_method '\w and \f scans'
_diffrn_radiation_monochromator graphite
_diffrn_radiation_probe x-ray
_diffrn_radiation_type MoK\a
_diffrn_radiation_wavelength 0.71073
_diffrn_reflns_av_R_equivalents 0.0235
_diffrn_reflns_av_unetI/netI 0.0360
_diffrn_reflns_Laue_measured_fraction_full 0.997
_diffrn_reflns_Laue_measured_fraction_max 0.993
_diffrn_reflns_limit_h_max 12
_diffrn_reflns_limit_h_min -9
_diffrn_reflns_limit_k_max 8
_diffrn_reflns_limit_k_min -8
_diffrn_reflns_limit_l_max 13
_diffrn_reflns_limit_l_min -13
_diffrn_reflns_number 3977
_diffrn_reflns_point_group_measured_fraction_full 0.997
_diffrn_reflns_point_group_measured_fraction_max 0.993
_diffrn_reflns_theta_full 25.000
_diffrn_reflns_theta_max 26.435
_diffrn_reflns_theta_min 2.716
_diffrn_source 'sealed tube'
_diffrn_source_type fine-focus
_diffrn_standards_number 0
_exptl_absorpt_coefficient_mu 0.264
_exptl_absorpt_correction_T_max 0.4908
_exptl_absorpt_correction_T_min 0.4108
_exptl_absorpt_correction_type multi-scan
_exptl_absorpt_process_details
;
SADABS-2012/1 (Bruker,2012) was used for absorption correction.
wR2(int) was 0.0497 before and 0.0343 after correction.
The Ratio of minimum to maximum transmission is 0.8370.
The \l/2 correction factor is 0.0015.
;
_exptl_crystal_colour Colorless
_exptl_crystal_density_diffrn 1.218
_exptl_crystal_density_method 'Not measured'
_exptl_crystal_description rod
_exptl_crystal_F_000 280
_exptl_crystal_size_max 0.64
_exptl_crystal_size_mid 0.18
_exptl_crystal_size_min 0.16
_refine_diff_density_max 0.359
_refine_diff_density_min -0.446
_refine_diff_density_rms 0.062
_refine_ls_extinction_method none
_refine_ls_goodness_of_fit_ref 1.055
_refine_ls_hydrogen_treatment mixed
_refine_ls_matrix_type full
_refine_ls_number_parameters 129
_refine_ls_number_reflns 1596
_refine_ls_number_restraints 19
_refine_ls_restrained_S_all 1.093
_refine_ls_R_factor_all 0.0915
_refine_ls_R_factor_gt 0.0698
_refine_ls_shift/su_max 0.000
_refine_ls_shift/su_mean 0.000
_refine_ls_structure_factor_coef Fsqd
_refine_ls_weighting_details 'w=1/[\s^2^(Fo^2^)+(0.0600P)^2^+1.3519P] where P=(Fo^2^+2Fc^2^)/3'
_refine_ls_weighting_scheme calc
_refine_ls_wR_factor_gt 0.1654
_refine_ls_wR_factor_ref 0.1771
_reflns_Friedel_coverage 0.000
_reflns_number_gt 1213
_reflns_number_total 1596
_reflns_threshold_expression 'I > 2\s(I)'
_cod_data_source_file ja5031744_si_005.cif
_cod_data_source_block Baran354b
_cod_depositor_comments
;
The following automatic conversions were performed:

'_diffrn_radiation_probe' value 'X-ray' changed to 'x-ray' according
to
/usr/data/users/saulius/crontab/automatic-downloads/rss-feeds/ACS/lib/dictionaries/cif_core.dic
dictionary named 'cif_core.dic' version 2.4.2 from 2011-04-26.

Automatic conversion script
Id: cif_fix_values 2281 2013-09-26 08:29:07Z andrius 

 Adding full bibliography for 4121744--4121757.cif.
;
_cod_database_code 4121748
_shelxl_version_number 2013-4
_shelx_space_group_comment
;
The symmetry employed for this shelxl refinement is uniquely defined
by the following loop, which should always be used as a source of
symmetry information in preference to the above space-group names.
They are only intended as comments.
;
_shelx_estimated_absorpt_t_max 0.979
_shelx_estimated_absorpt_t_min 0.930
_olex2_refinement_description
;
1. Fixed Uiso
 At 1.5 times of:
  All C(H,H,H) groups
2. Restrained distances
 N1-H1
 0.9 with sigma of 0.02
3. Uiso/Uaniso restraints and constraints
Uanis(C3) \\sim Ueq, Uanis(C2) \\sim Ueq, Uanis(C1) \\sim Ueq: with sigma of
0.01 and sigma for terminal atoms of 0.2
4. Others
 Fixed Sof: O1(0.5) O2(0.5) C1(0.5) H1A(0.5) H1B(0.5) H1C(0.5) C2(0.5)
 H2A(0.5) H2B(0.5) H2C(0.5) C3(0.5) H3A(0.5) H3B(0.5) H3C(0.5) C4(0.5) H9A(0.5)
 H9B(0.5) H9C(0.5)
5.a Idealised Me refined as rotating group:
 C1(H1A,H1B,H1C), C2(H2A,H2B,H2C), C3(H3A,H3B,H3C), C9(H9A,H9B,H9C), C10(H10A,
 H10B,H10C)
;

loop_
_space_group_symop_operation_xyz
'x, y, z'
'-x, y+1/2, -z'
'-x, -y, -z'
'x, -y-1/2, z'

loop_
_atom_site_label
_atom_site_type_symbol
_atom_site_fract_x
_atom_site_fract_y
_atom_site_fract_z
_atom_site_U_iso_or_equiv
_atom_site_adp_type
_atom_site_occupancy
_atom_site_site_symmetry_order
_atom_site_calc_flag
_atom_site_refinement_flags_posn
_atom_site_refinement_flags_adp
_atom_site_refinement_flags_occupancy
_atom_site_disorder_assembly
_atom_site_disorder_group
Cl1 Cl 0.67173(11) 0.7500 0.96444(12) 0.0481(4) Uani 1 2 d S T P . .
O1 O 0.3249(4) 0.721(6) 0.6985(3) 0.062(7) Uani 0.5 1 d . . P . .
O2 O 0.2180(4) 0.779(6) 1.1378(3) 0.045(6) Uani 0.5 1 d . . P . .
N1 N 0.2942(3) 0.7500 0.9054(3) 0.0342(9) Uani 1 2 d DS T P . .
H1 H 0.234(5) 0.7500 0.965(5) 0.09(2) Uiso 1 2 d DS T P . .
N2 N 0.4324(4) 0.7500 1.0866(3) 0.0291(8) Uani 1 2 d S T P . .
H2 H 0.510(4) 0.7500 1.116(4) 0.018(10) Uiso 1 2 d S T P . .
N3 N 0.5191(3) 0.7500 0.8826(3) 0.0345(9) Uani 1 2 d S T P . .
C1 C 0.0242(8) 0.6589(18) 0.8500(8) 0.084(3) Uani 0.5 1 d . U P A -1
H1A H -0.0681 0.6599 0.8177 0.126 Uiso 0.5 1 calc GR . P A -1
H1B H 0.0356 0.7566 0.9188 0.126 Uiso 0.5 1 calc GR . P A -1
H1C H 0.0473 0.5241 0.8814 0.126 Uiso 0.5 1 calc GR . P A -1
C2 C 0.0776(11) 1.003(2) 0.7740(13) 0.111(4) Uani 0.5 1 d . U P A -1
H2A H -0.0179 1.0268 0.7751 0.167 Uiso 0.5 1 calc GR . P A -1
H2B H 0.1137 1.0781 0.7039 0.167 Uiso 0.5 1 calc GR . P A -1
H2C H 0.1201 1.0493 0.8537 0.167 Uiso 0.5 1 calc GR . P A -1
C3 C 0.0610(7) 0.7024(18) 0.6278(6) 0.060(3) Uani 0.5 1 d . U P A -1
H3A H 0.0791 0.5689 0.5933 0.091 Uiso 0.5 1 calc GR . P A -1
H3B H 0.1096 0.8045 0.5821 0.091 Uiso 0.5 1 calc GR . P A -1
H3C H -0.0340 0.7302 0.6185 0.091 Uiso 0.5 1 calc GR . P A -1
C4 C 0.1022(6) 0.792(2) 0.7583(6) 0.047(5) Uani 0.5 1 d . . P . .
C5 C 0.2508(4) 0.7500 0.7807(4) 0.0342(10) Uani 1 2 d S T P A .
C6 C 0.4221(4) 0.7500 0.9558(4) 0.0246(8) Uani 1 2 d S T P . .
C7 C 0.3338(4) 0.7500 1.1709(4) 0.0358(11) Uani 1 2 d S T P . .
C8 C 0.3788(5) 0.7500 1.3103(4) 0.0382(11) Uani 1 2 d S T P . .
C9 C 0.5298(6) 0.7500 1.3322(5) 0.0646(18) Uani 1 2 d S T P . .
H9A H 0.5528 0.7117 1.4196 0.097 Uiso 0.5 1 calc GR . P B -1
H9B H 0.5642 0.8850 1.3160 0.097 Uiso 0.5 1 calc GR . P B -1
H9C H 0.5687 0.6534 1.2749 0.097 Uiso 0.5 1 calc GR . P B -1
C10 C 0.3234(5) 0.5624(7) 1.3681(3) 0.0654(12) Uani 1 1 d . . . . .
H10A H 0.2278 0.5565 1.3493 0.098 Uiso 1 1 calc GR . . . .
H10B H 0.3409 0.5655 1.4596 0.098 Uiso 1 1 calc GR . . . .
H10C H 0.3655 0.4435 1.3329 0.098 Uiso 1 1 calc GR . . . .

loop_
_atom_site_aniso_label
_atom_site_aniso_U_11
_atom_site_aniso_U_22
_atom_site_aniso_U_33
_atom_site_aniso_U_23
_atom_site_aniso_U_13
_atom_site_aniso_U_12
Cl1 0.0259(6) 0.0611(9) 0.0573(8) 0.000 0.0022(5) 0.000
O1 0.038(2) 0.12(2) 0.0291(18) -0.025(8) 0.0033(16) 0.013(6)
O2 0.0323(17) 0.077(19) 0.0262(16) -0.003(3) -0.0003(13) 0.016(6)
N1 0.0247(18) 0.054(3) 0.0239(17) 0.000 0.0024(14) 0.000
N2 0.0254(18) 0.034(2) 0.0277(18) 0.000 -0.0045(14) 0.000
N3 0.0261(18) 0.040(2) 0.038(2) 0.000 0.0030(15) 0.000
C1 0.048(4) 0.143(9) 0.062(4) 0.005(5) 0.000(3) -0.030(5)
C2 0.074(6) 0.110(8) 0.146(8) -0.024(7) -0.039(6) 0.036(6)
C3 0.047(3) 0.085(9) 0.048(3) -0.007(4) -0.009(3) -0.006(4)
C4 0.030(3) 0.072(15) 0.038(3) -0.007(4) -0.002(2) 0.005(4)
C5 0.037(2) 0.041(3) 0.024(2) 0.000 0.0012(18) 0.000
C6 0.030(2) 0.0155(19) 0.028(2) 0.000 0.0010(16) 0.000
C7 0.038(2) 0.043(3) 0.027(2) 0.000 0.0029(18) 0.000
C8 0.045(3) 0.045(3) 0.024(2) 0.000 -0.0067(18) 0.000
C9 0.058(3) 0.099(5) 0.035(3) 0.000 -0.020(2) 0.000
C10 0.107(3) 0.057(3) 0.0316(17) 0.0074(18) -0.0064(19) -0.023(3)

loop_
_atom_type_symbol
_atom_type_description
_atom_type_scat_dispersion_real
_atom_type_scat_dispersion_imag
_atom_type_scat_source
C C 0.0033 0.0016 'International Tables Vol C Tables 4.2.6.8 and 6.1.1.4'
H H 0.0000 0.0000 'International Tables Vol C Tables 4.2.6.8 and 6.1.1.4'
Cl Cl 0.1484 0.1585 'International Tables Vol C Tables 4.2.6.8 and 6.1.1.4'
N N 0.0061 0.0033 'International Tables Vol C Tables 4.2.6.8 and 6.1.1.4'
O O 0.0106 0.0060 'International Tables Vol C Tables 4.2.6.8 and 6.1.1.4'

loop_
_geom_angle_atom_site_label_1
_geom_angle_atom_site_label_2
_geom_angle_atom_site_label_3
_geom_angle
_geom_angle_site_symmetry_1
_geom_angle_site_symmetry_3
O1 O1 C5 80.6(18) 4_575 .
O2 O2 C7 81.0(17) 4_575 .
C5 N1 H1 118(4) . .
C5 N1 C6 128.8(4) . .
C6 N1 H1 113(4) . .
C6 N2 H2 114(3) . .
C7 N2 H2 117(3) . .
C7 N2 C6 129.1(4) . .
C6 N3 Cl1 112.7(3) . .
H1A C1 H1B 109.5 . .
H1A C1 H1C 109.5 . .
H1B C1 H1C 109.5 . .
C4 C1 H1A 109.5 4_575 .
C4 C1 H1A 106.3 . .
C4 C1 H1B 92.5 . .
C4 C1 H1B 109.5 4_575 .
C4 C1 H1C 127.8 . .
C4 C1 H1C 109.5 4_575 .
C4 C1 C4 20.5(11) 4_575 .
H2A C2 H2B 109.5 . .
H2A C2 H2C 109.5 . .
H2B C2 H2C 109.5 . .
C4 C2 H2A 106.6 4_575 .
C4 C2 H2A 109.5 . .
C4 C2 H2B 112.6 4_575 .
C4 C2 H2B 109.5 . .
C4 C2 H2C 109.2 4_575 .
C4 C2 H2C 109.5 . .
C4 C2 C4 3.5(3) . 4_575
H3A C3 H3B 109.5 . .
H3A C3 H3C 109.5 . .
H3B C3 H3C 109.5 . .
C4 C3 H3A 109.5 4_575 .
C4 C3 H3A 129.5 . .
C4 C3 H3B 93.2 . .
C4 C3 H3B 109.5 4_575 .
C4 C3 H3C 109.5 4_575 .
C4 C3 H3C 103.8 . .
C4 C3 C4 21.3(11) 4_575 .
C2 C4 C1 112.8(10) . .
C2 C4 C3 116.1(9) . .
C2 C4 C5 109.6(8) . .
C3 C4 C1 102.5(8) . .
C4 C4 C1 55.3(6) 4_575 .
C4 C4 C2 167.7(7) 4_575 .
C4 C4 C3 67.3(7) 4_575 .
C4 C4 C5 79.5(5) 4_575 .
C5 C4 C1 108.7(7) . .
C5 C4 C3 106.7(6) . .
O1 C5 O1 19(4) 4_575 .
O1 C5 N1 121.4(5) . .
O1 C5 N1 121.4(5) 4_575 .
O1 C5 C4 120.1(7) 4_575 .
O1 C5 C4 124.1(5) . .
O1 C5 C4 124.1(5) 4_575 4_575
O1 C5 C4 120.1(7) . 4_575
N1 C5 C4 114.5(4) . .
N1 C5 C4 114.5(4) . 4_575
C4 C5 C4 21.1(11) 4_575 .
N1 C6 N2 114.5(3) . .
N3 C6 N1 119.8(4) . .
N3 C6 N2 125.7(4) . .
O2 C7 O2 18(4) 4_575 .
O2 C7 N2 122.0(4) . .
O2 C7 N2 122.0(4) 4_575 .
O2 C7 C8 121.1(4) . .
O2 C7 C8 121.1(4) 4_575 .
N2 C7 C8 116.0(4) . .
C7 C8 C9 113.3(4) . .
C10 C8 C7 107.1(3) . .
C10 C8 C7 107.1(3) 4_575 .
C10 C8 C9 109.0(3) . .
C10 C8 C9 109.0(3) 4_575 .
C10 C8 C10 111.3(5) 4_575 .
C8 C9 H9A 109.5 . .
C8 C9 H9B 109.5 . .
C8 C9 H9C 109.5 . .
H9A C9 H9B 109.5 . .
H9A C9 H9C 109.5 . .
H9B C9 H9C 109.5 . .
C8 C10 H10A 109.5 . .
C8 C10 H10B 109.5 . .
C8 C10 H10C 109.5 . .
H10A C10 H10B 109.5 . .
H10A C10 H10C 109.5 . .
H10B C10 H10C 109.5 . .

loop_
_geom_bond_atom_site_label_1
_geom_bond_atom_site_label_2
_geom_bond_distance
_geom_bond_site_symmetry_2
Cl1 N3 1.737(4) .
O1 O1 0.39(8) 4_575
O1 C5 1.194(8) .
O2 O2 0.38(8) 4_575
O2 C7 1.223(8) .
N1 H1 0.90(2) .
N1 C5 1.375(5) .
N1 C6 1.378(5) .
N2 H2 0.83(4) .
N2 C6 1.388(5) .
N2 C7 1.373(5) .
N3 C6 1.282(5) .
C1 H1A 0.9800 .
C1 H1B 0.9800 .
C1 H1C 0.9800 .
C1 C4 1.323(10) 4_575
C1 C4 1.559(13) .
C2 H2A 0.9800 .
C2 H2B 0.9800 .
C2 H2C 0.9800 .
C2 C4 1.43(2) .
C2 C4 1.988(18) 4_575
C3 H3A 0.9800 .
C3 H3B 0.9800 .
C3 H3C 0.9800 .
C3 C4 1.429(8) 4_575
C3 C4 1.548(11) .
C4 C4 0.56(3) 4_575
C4 C5 1.538(8) .
C5 O1 1.194(9) 4_575
C5 C4 1.538(8) 4_575
C7 O2 1.223(9) 4_575
C7 C8 1.529(6) .
C8 C9 1.535(7) .
C8 C10 1.509(5) .
C8 C10 1.509(5) 4_575
C9 H9A 0.9800 .
C9 H9B 0.9800 .
C9 H9C 0.9800 .
C10 H10A 0.9800 .
C10 H10B 0.9800 .
C10 H10C 0.9800 .

loop_
_geom_hbond_atom_site_label_D
_geom_hbond_atom_site_label_H
_geom_hbond_atom_site_label_A
_geom_hbond_distance_DH
_geom_hbond_distance_HA
_geom_hbond_distance_DA
_geom_hbond_angle_DHA
_geom_hbond_site_symmetry_A
N1 H1 O2 0.90(2) 1.86(4) 2.628(6) 142(6) 4_575
N1 H1 O2 0.90(2) 1.86(4) 2.628(6) 142(6) .
N2 H2 Cl1 0.83(4) 2.35(4) 2.802(4) 114(3) .

loop_
_geom_torsion_atom_site_label_1
_geom_torsion_atom_site_label_2
_geom_torsion_atom_site_label_3
_geom_torsion_atom_site_label_4
_geom_torsion
_geom_torsion_site_symmetry_1
_geom_torsion_site_symmetry_4
Cl1 N3 C6 N1 180.000(1) . .
Cl1 N3 C6 N2 0.000(1) . .
O1 O1 C5 N1 -95.8(11) 4_575 .
O1 O1 C5 C4 108.1(12) 4_575 4_575
O1 O1 C5 C4 83.6(14) 4_575 .
O2 O2 C7 N2 95.7(11) 4_575 .
O2 O2 C7 C8 -95.5(11) 4_575 .
O2 C7 C8 C9 -169(2) . .
O2 C7 C8 C9 169(2) 4_575 .
O2 C7 C8 C10 49(2) 4_575 .
O2 C7 C8 C10 -49(2) . 4_575
O2 C7 C8 C10 -70(2) 4_575 4_575
O2 C7 C8 C10 70(2) . .
N2 C7 C8 C9 0.000(2) . .
N2 C7 C8 C10 -120.2(3) . .
N2 C7 C8 C10 120.2(3) . 4_575
C1 C4 C5 O1 155(2) . 4_575
C1 C4 C5 O1 133(2) . .
C1 C4 C5 N1 -47.2(9) . .
C1 C4 C5 C4 47.7(8) . 4_575
C2 C4 C5 O1 -81(2) . 4_575
C2 C4 C5 O1 -103(2) . .
C2 C4 C5 N1 76.4(8) . .
C2 C4 C5 C4 171.3(7) . 4_575
C3 C4 C5 O1 23(2) . .
C3 C4 C5 O1 45(2) . 4_575
C3 C4 C5 N1 -157.1(6) . .
C3 C4 C5 C4 -62.2(8) . 4_575
C4 C1 C4 C2 176.3(5) 4_575 .
C4 C1 C4 C3 50.6(7) 4_575 .
C4 C1 C4 C5 -62.1(7) 4_575 .
C4 C2 C4 C1 -15(2) 4_575 .
C4 C2 C4 C3 103(3) 4_575 .
C4 C2 C4 C5 -136(3) 4_575 .
C4 C3 C4 C1 -43.6(7) 4_575 .
C4 C3 C4 C2 -167.0(7) 4_575 .
C4 C3 C4 C5 70.6(7) 4_575 .
C4 C4 C5 O1 107(2) 4_575 4_575
C4 C4 C5 O1 86(2) 4_575 .
C4 C4 C5 N1 -94.9(3) 4_575 .
C5 N1 C6 N2 180.000(1) . .
C5 N1 C6 N3 0.000(2) . .
C6 N1 C5 O1 11(2) . .
C6 N1 C5 O1 -11(2) . 4_575
C6 N1 C5 C4 -168.4(6) . .
C6 N1 C5 C4 168.4(6) . 4_575
C6 N2 C7 O2 -11(2) . .
C6 N2 C7 O2 11(2) . 4_575
C6 N2 C7 C8 180.000(2) . .
C7 N2 C6 N1 0.000(2) . .
C7 N2 C6 N3 180.000(1) . .
